data_4025366
loop_
_publ_author_name
'Gaoquan Li'
'Stephen F. Nelsen'
'Almaz S. Jalilov'
'Ilia A. Guzei'

_publ_contact_author_address
;
Department of Chemistry
University of Wisconsin-Madison
1101 University Ave
Madison, WI  53706
USA
;
_publ_contact_author_email iguzei@chem.wisc.edu
_publ_contact_author_fax 608-262-0381
_publ_contact_author_name
;
Guzei, Ilia A. 
;
_publ_contact_author_phone 608-263-4694
_publ_section_title
;
 O-Capped Heteroadamantyl-Substituted Hydrazines and Their Oxidation
 Products
;
_journal_name_full 'Journal of Organic Chemistry'
_journal_page_first 2445
_journal_page_last 2452
_journal_paper_doi 10.1021/jo100294u
_journal_volume 75
_journal_year 2010
_chemical_formula_moiety 'C15 H17 Br2 N O3 S'
_chemical_formula_sum 'C15 H17 Br2 N O3 S'
_chemical_formula_weight 451.18
_chemical_name_systematic
; 
 ? 
;
_space_group_IT_number 14
_symmetry_cell_setting monoclinic
_symmetry_Int_Tables_number 14
_symmetry_space_group_name_Hall '-P 2ybc'
_symmetry_space_group_name_H-M 'P 1 21/c 1'
_atom_sites_solution_hydrogens geom
_atom_sites_solution_primary direct
_atom_sites_solution_secondary difmap
_audit_creation_method
;
manual editing of the CIF file 
created by SHELXTL Ver. 6.10
and processed with modiCIfer-09152005. 
;
_cell_angle_alpha 90.00
_cell_angle_beta 97.6490(10)
_cell_angle_gamma 90.00
_cell_formula_units_Z 4
_cell_length_a 9.8227(8)
_cell_length_b 10.5273(9)
_cell_length_c 15.7170(13)
_cell_measurement_reflns_used 16014
_cell_measurement_temperature 100(2)
_cell_measurement_theta_max 28.9902
_cell_measurement_theta_min 2.3350
_cell_volume 1610.8(2)
_computing_cell_refinement 'SAINT Ver. 6.22  (Bruker-AXS, 2003)'
_computing_data_collection 'SMART Ver. 5.622 (Bruker-AXS, 2003)'
_computing_data_reduction 'SAINT Ver. 6.22'
_computing_molecular_graphics 'SHELXTL Ver. 6.10'
_computing_publication_material 'SHELXTL Ver. 6.10'
_computing_structure_refinement 'SHELXTL Ver. 6.10'
_computing_structure_solution 'SHELXTL Ver. 6.10 (Bruker-AXS, 2003)'
_diffrn_ambient_temperature 100(2)
_diffrn_measured_fraction_theta_full 0.993
_diffrn_measured_fraction_theta_max 0.993
_diffrn_measurement_device_type 'Bruker CCD-1000 area detector'
_diffrn_measurement_method '0.30\% \w scans'
_diffrn_radiation_monochromator graphite
_diffrn_radiation_source 'fine-focus sealed tube'
_diffrn_radiation_type Mo-K\a
_diffrn_radiation_wavelength 0.71073
_diffrn_reflns_av_R_equivalents 0.0252
_diffrn_reflns_av_sigmaI/netI 0.0150
_diffrn_reflns_limit_h_max 13
_diffrn_reflns_limit_h_min -13
_diffrn_reflns_limit_k_max 14
_diffrn_reflns_limit_k_min -14
_diffrn_reflns_limit_l_max 21
_diffrn_reflns_limit_l_min -21
_diffrn_reflns_number 27450
_diffrn_reflns_theta_full 29.00
_diffrn_reflns_theta_max 29.00
_diffrn_reflns_theta_min 2.09
_diffrn_standards_number 0
_exptl_absorpt_coefficient_mu 5.173
_exptl_absorpt_correction_T_max 0.3825
_exptl_absorpt_correction_T_min 0.2093
_exptl_absorpt_correction_type multi-scan
_exptl_absorpt_process_details
;
SADABS  (Bruker-AXS, 2003)
;
_exptl_crystal_colour colorless
_exptl_crystal_density_diffrn 1.860
_exptl_crystal_density_method 'not measured'
_exptl_crystal_description block
_exptl_crystal_F_000 896
_exptl_crystal_size_max 0.44
_exptl_crystal_size_mid 0.28
_exptl_crystal_size_min 0.23
_refine_diff_density_max 1.556
_refine_diff_density_min -0.624
_refine_diff_density_rms 0.096
_refine_ls_extinction_method none
_refine_ls_goodness_of_fit_ref 1.055
_refine_ls_hydrogen_treatment constr
_refine_ls_matrix_type full
_refine_ls_number_parameters 200
_refine_ls_number_reflns 4258
_refine_ls_number_restraints 0
_refine_ls_restrained_S_all 1.055
_refine_ls_R_factor_all 0.0279
_refine_ls_R_factor_gt 0.0258
_refine_ls_shift/su_max 0.002
_refine_ls_shift/su_mean 0.000
_refine_ls_structure_factor_coef Fsqd
_refine_ls_weighting_details 'calc w=1/[\s^2^(Fo^2^)+(0.0365P)^2^+1.9236P] where P=(Fo^2^+2Fc^2^)/3'
_refine_ls_weighting_scheme calc
_refine_ls_wR_factor_gt 0.0673
_refine_ls_wR_factor_ref 0.0684
_reflns_number_gt 3996
_reflns_number_total 4258
_reflns_threshold_expression I>2\s(I)
_cod_data_source_file jo100294u_si_003.cif
_cod_data_source_block nelsen13
_cod_depositor_comments
;
The following automatic conversions were performed:

'_symmetry_cell_setting' value 'Monoclinic' changed to 'monoclinic'
according to the built-in table from CIF Core dictionary named
'cif_core.dic' version 2.4.1 from 2010-06-29.

Automatic conversion script
Id: cif_fix_values 1646 2011-03-28 12:23:43Z adriana 
;
_cod_original_sg_symbol_Hall '-P 2ybc     '
_cod_original_sg_symbol_H-M 'P 1 21/c 1 '
_cod_database_code 4025366

loop_
_symmetry_equiv_pos_as_xyz
'x, y, z'
'-x, y+1/2, -z+1/2'
'-x, -y, -z'
'x, -y-1/2, z-1/2'

loop_
_atom_site_label
_atom_site_type_symbol
_atom_site_fract_x
_atom_site_fract_y
_atom_site_fract_z
_atom_site_U_iso_or_equiv
_atom_site_adp_type
_atom_site_occupancy
_atom_site_symmetry_multiplicity
_atom_site_calc_flag
_atom_site_refinement_flags
_atom_site_disorder_assembly
_atom_site_disorder_group
Br1 Br 0.027552(19) 0.15539(2) 0.107420(13) 0.02226(6) Uani 1 1 d . . .
Br2 Br 0.691270(19) 0.23849(2) 0.181650(13) 0.02239(6) Uani 1 1 d . . .
S1 S 0.35674(5) 0.26208(4) 0.28978(3) 0.01389(9) Uani 1 1 d . . .
O1 O 0.35920(15) 0.39832(14) 0.28648(9) 0.0216(3) Uani 1 1 d . . .
O2 O 0.46239(14) 0.19219(16) 0.34207(9) 0.0214(3) Uani 1 1 d . . .
O3 O 0.38134(14) 0.13318(14) -0.01145(9) 0.0187(3) Uani 1 1 d . . .
N1 N 0.35421(16) 0.21138(15) 0.19218(9) 0.0138(3) Uani 1 1 d . . .
C1 C 0.28918(19) 0.28680(18) 0.11887(11) 0.0148(3) Uani 1 1 d . . .
H1 H 0.2376 0.3602 0.1393 0.018 Uiso 1 1 calc R . .
C2 C 0.19321(18) 0.20281(19) 0.05840(12) 0.0164(3) Uani 1 1 d . . .
H2 H 0.1642 0.2522 0.0047 0.020 Uiso 1 1 calc R . .
C3 C 0.2732(2) 0.08656(19) 0.03455(12) 0.0177(4) Uani 1 1 d . . .
H3 H 0.2107 0.0298 -0.0039 0.021 Uiso 1 1 calc R . .
C4 C 0.3358(2) 0.01190(18) 0.11349(12) 0.0173(3) Uani 1 1 d . . .
H4A H 0.3870 -0.0624 0.0957 0.021 Uiso 1 1 calc R . .
H4B H 0.2624 -0.0191 0.1457 0.021 Uiso 1 1 calc R . .
C5 C 0.43297(18) 0.09989(17) 0.17022(11) 0.0128(3) Uani 1 1 d . . .
H5 H 0.4748 0.0547 0.2233 0.015 Uiso 1 1 calc R . .
C6 C 0.54383(18) 0.14068(18) 0.11612(11) 0.0147(3) Uani 1 1 d . . .
H6 H 0.5849 0.0624 0.0940 0.018 Uiso 1 1 calc R . .
C7 C 0.47722(19) 0.21746(19) 0.03921(12) 0.0171(3) Uani 1 1 d . . .
H7 H 0.5495 0.2453 0.0040 0.021 Uiso 1 1 calc R . .
C8 C 0.4013(2) 0.33399(17) 0.06692(12) 0.0169(3) Uani 1 1 d . . .
H8A H 0.3595 0.3820 0.0159 0.020 Uiso 1 1 calc R . .
H8B H 0.4660 0.3907 0.1026 0.020 Uiso 1 1 calc R . .
C9 C 0.19762(18) 0.21988(17) 0.32238(11) 0.0126(3) Uani 1 1 d . . .
C10 C 0.09898(19) 0.31313(18) 0.32757(12) 0.0155(3) Uani 1 1 d . . .
H10 H 0.1155 0.3984 0.3119 0.019 Uiso 1 1 calc R . .
C11 C -0.02419(19) 0.27987(19) 0.35593(13) 0.0186(4) Uani 1 1 d . . .
H11 H -0.0918 0.3434 0.3597 0.022 Uiso 1 1 calc R . .
C12 C -0.0511(2) 0.1551(2) 0.37906(13) 0.0197(4) Uani 1 1 d . . .
C13 C 0.0489(2) 0.06307(19) 0.37186(13) 0.0198(4) Uani 1 1 d . . .
H13 H 0.0318 -0.0226 0.3863 0.024 Uiso 1 1 calc R . .
C14 C 0.17307(19) 0.09440(18) 0.34399(12) 0.0165(3) Uani 1 1 d . . .
H14 H 0.2405 0.0309 0.3397 0.020 Uiso 1 1 calc R . .
C15 C -0.1845(2) 0.1234(2) 0.41200(17) 0.0313(5) Uani 1 1 d . . .
H15A H -0.2554 0.1062 0.3634 0.047 Uiso 1 1 calc R . .
H15B H -0.2129 0.1952 0.4452 0.047 Uiso 1 1 calc R . .
H15C H -0.1717 0.0480 0.4488 0.047 Uiso 1 1 calc R . .

loop_
_atom_site_aniso_label
_atom_site_aniso_U_11
_atom_site_aniso_U_22
_atom_site_aniso_U_33
_atom_site_aniso_U_23
_atom_site_aniso_U_13
_atom_site_aniso_U_12
Br1 0.01317(10) 0.03316(12) 0.02031(10) -0.00164(8) 0.00172(7) -0.00184(7)
Br2 0.01416(10) 0.02971(12) 0.02271(11) -0.00084(7) 0.00025(7) -0.00502(7)
S1 0.01215(19) 0.0192(2) 0.01060(19) -0.00416(15) 0.00241(15) -0.00199(15)
O1 0.0258(7) 0.0192(7) 0.0213(7) -0.0083(5) 0.0083(6) -0.0098(6)
O2 0.0144(6) 0.0375(8) 0.0118(6) -0.0024(6) -0.0004(5) 0.0030(6)
O3 0.0175(6) 0.0258(7) 0.0130(6) -0.0043(5) 0.0027(5) 0.0009(5)
N1 0.0150(7) 0.0176(7) 0.0088(6) -0.0016(5) 0.0013(5) 0.0046(6)
C1 0.0153(8) 0.0160(8) 0.0128(8) -0.0002(6) 0.0007(6) 0.0032(6)
C2 0.0123(7) 0.0232(9) 0.0133(8) -0.0003(7) 0.0007(6) 0.0018(7)
C3 0.0172(8) 0.0206(9) 0.0150(8) -0.0052(7) 0.0004(7) -0.0008(7)
C4 0.0186(8) 0.0147(8) 0.0183(8) -0.0012(7) 0.0008(7) -0.0018(7)
C5 0.0126(7) 0.0137(8) 0.0125(7) -0.0001(6) 0.0026(6) 0.0023(6)
C6 0.0135(8) 0.0167(8) 0.0141(8) -0.0007(6) 0.0028(6) 0.0005(6)
C7 0.0163(8) 0.0205(9) 0.0149(8) 0.0015(7) 0.0037(7) 0.0008(7)
C8 0.0184(8) 0.0150(8) 0.0174(8) 0.0034(7) 0.0024(7) 0.0027(7)
C9 0.0115(7) 0.0162(8) 0.0100(7) -0.0024(6) 0.0015(6) -0.0007(6)
C10 0.0163(8) 0.0140(8) 0.0162(8) -0.0002(6) 0.0017(6) 0.0014(6)
C11 0.0129(8) 0.0211(9) 0.0218(9) -0.0014(7) 0.0021(7) 0.0033(7)
C12 0.0142(8) 0.0252(10) 0.0197(9) -0.0027(7) 0.0021(7) -0.0048(7)
C13 0.0216(9) 0.0170(9) 0.0208(9) 0.0003(7) 0.0022(7) -0.0050(7)
C14 0.0182(8) 0.0137(8) 0.0176(8) -0.0012(6) 0.0021(7) 0.0019(6)
C15 0.0194(10) 0.0360(12) 0.0405(13) 0.0004(10) 0.0113(9) -0.0072(9)

loop_
_atom_type_symbol
_atom_type_description
_atom_type_scat_dispersion_real
_atom_type_scat_dispersion_imag
_atom_type_scat_source
C C 0.0033 0.0016 'International Tables Vol C Tables 4.2.6.8 and 6.1.1.4'
H H 0.0000 0.0000 'International Tables Vol C Tables 4.2.6.8 and 6.1.1.4'
N N 0.0061 0.0033 'International Tables Vol C Tables 4.2.6.8 and 6.1.1.4'
O O 0.0106 0.0060 'International Tables Vol C Tables 4.2.6.8 and 6.1.1.4'
S S 0.1246 0.1234 'International Tables Vol C Tables 4.2.6.8 and 6.1.1.4'
Br Br -0.2901 2.4595 'International Tables Vol C Tables 4.2.6.8 and 6.1.1.4'

loop_
_geom_angle_atom_site_label_1
_geom_angle_atom_site_label_2
_geom_angle_atom_site_label_3
_geom_angle
_geom_angle_site_symmetry_1
_geom_angle_site_symmetry_3
_geom_angle_publ_flag
O1 S1 O2 121.17(9) . . ?
O1 S1 N1 107.04(9) . . ?
O2 S1 N1 106.94(8) . . ?
O1 S1 C9 106.37(9) . . ?
O2 S1 C9 107.75(9) . . ?
N1 S1 C9 106.81(8) . . ?
C3 O3 C7 113.50(14) . . ?
C5 N1 C1 115.67(14) . . ?
C5 N1 S1 122.83(12) . . ?
C1 N1 S1 120.86(12) . . ?
N1 C1 C2 109.99(15) . . ?
N1 C1 C8 108.82(15) . . ?
C2 C1 C8 106.43(15) . . ?
N1 C1 H1 110.5 . . ?
C2 C1 H1 110.5 . . ?
C8 C1 H1 110.5 . . ?
C3 C2 C1 108.75(15) . . ?
C3 C2 Br1 111.97(13) . . ?
C1 C2 Br1 112.30(12) . . ?
C3 C2 H2 107.9 . . ?
C1 C2 H2 107.9 . . ?
Br1 C2 H2 107.9 . . ?
O3 C3 C4 109.68(15) . . ?
O3 C3 C2 106.64(15) . . ?
C4 C3 C2 112.19(15) . . ?
O3 C3 H3 109.4 . . ?
C4 C3 H3 109.4 . . ?
C2 C3 H3 109.4 . . ?
C3 C4 C5 108.35(15) . . ?
C3 C4 H4A 110.0 . . ?
C5 C4 H4A 110.0 . . ?
C3 C4 H4B 110.0 . . ?
C5 C4 H4B 110.0 . . ?
H4A C4 H4B 108.4 . . ?
N1 C5 C4 108.26(14) . . ?
N1 C5 C6 109.99(14) . . ?
C4 C5 C6 106.33(14) . . ?
N1 C5 H5 110.7 . . ?
C4 C5 H5 110.7 . . ?
C6 C5 H5 110.7 . . ?
C7 C6 C5 109.08(15) . . ?
C7 C6 Br2 110.34(13) . . ?
C5 C6 Br2 112.79(12) . . ?
C7 C6 H6 108.2 . . ?
C5 C6 H6 108.2 . . ?
Br2 C6 H6 108.2 . . ?
O3 C7 C6 106.79(15) . . ?
O3 C7 C8 109.96(15) . . ?
C6 C7 C8 111.90(15) . . ?
O3 C7 H7 109.4 . . ?
C6 C7 H7 109.4 . . ?
C8 C7 H7 109.4 . . ?
C7 C8 C1 107.63(15) . . ?
C7 C8 H8A 110.2 . . ?
C1 C8 H8A 110.2 . . ?
C7 C8 H8B 110.2 . . ?
C1 C8 H8B 110.2 . . ?
H8A C8 H8B 108.5 . . ?
C10 C9 C14 120.73(17) . . ?
C10 C9 S1 119.38(14) . . ?
C14 C9 S1 119.88(14) . . ?
C11 C10 C9 119.00(17) . . ?
C11 C10 H10 120.5 . . ?
C9 C10 H10 120.5 . . ?
C10 C11 C12 121.56(18) . . ?
C10 C11 H11 119.2 . . ?
C12 C11 H11 119.2 . . ?
C13 C12 C11 118.19(18) . . ?
C13 C12 C15 121.79(19) . . ?
C11 C12 C15 120.01(19) . . ?
C14 C13 C12 121.18(18) . . ?
C14 C13 H13 119.4 . . ?
C12 C13 H13 119.4 . . ?
C13 C14 C9 119.32(17) . . ?
C13 C14 H14 120.3 . . ?
C9 C14 H14 120.3 . . ?
C12 C15 H15A 109.5 . . ?
C12 C15 H15B 109.5 . . ?
H15A C15 H15B 109.5 . . ?
C12 C15 H15C 109.5 . . ?
H15A C15 H15C 109.5 . . ?
H15B C15 H15C 109.5 . . ?

loop_
_geom_bond_atom_site_label_1
_geom_bond_atom_site_label_2
_geom_bond_distance
_geom_bond_site_symmetry_2
_geom_bond_publ_flag
Br1 C2 1.9555(18) . yes
Br2 C6 1.9549(18) . yes
S1 O1 1.4354(15) . ?
S1 O2 1.4376(15) . ?
S1 N1 1.6213(15) . ?
S1 C9 1.7652(18) . ?
O3 C3 1.448(2) . ?
O3 C7 1.452(2) . ?
N1 C5 1.472(2) . ?
N1 C1 1.473(2) . ?
C1 C2 1.528(3) . ?
C1 C8 1.538(3) . ?
C1 H1 1.0000 . ?
C2 C3 1.528(3) . ?
C2 H2 1.0000 . ?
C3 C4 1.527(3) . ?
C3 H3 1.0000 . ?
C4 C5 1.529(2) . ?
C4 H4A 0.9900 . ?
C4 H4B 0.9900 . ?
C5 C6 1.530(2) . ?
C5 H5 1.0000 . ?
C6 C7 1.527(3) . ?
C6 H6 1.0000 . ?
C7 C8 1.529(3) . ?
C7 H7 1.0000 . ?
C8 H8A 0.9900 . ?
C8 H8B 0.9900 . ?
C9 C10 1.389(2) . ?
C9 C14 1.393(3) . ?
C10 C11 1.389(3) . ?
C10 H10 0.9500 . ?
C11 C12 1.397(3) . ?
C11 H11 0.9500 . ?
C12 C13 1.395(3) . ?
C12 C15 1.509(3) . ?
C13 C14 1.390(3) . ?
C13 H13 0.9500 . ?
C14 H14 0.9500 . ?
C15 H15A 0.9800 . ?
C15 H15B 0.9800 . ?
C15 H15C 0.9800 . ?

loop_
_geom_torsion_atom_site_label_1
_geom_torsion_atom_site_label_2
_geom_torsion_atom_site_label_3
_geom_torsion_atom_site_label_4
_geom_torsion
_geom_torsion_site_symmetry_1
_geom_torsion_site_symmetry_2
_geom_torsion_site_symmetry_3
_geom_torsion_site_symmetry_4
_geom_torsion_publ_flag
O1 S1 N1 C5 140.23(14) . . . . ?
O2 S1 N1 C5 8.98(17) . . . . ?
C9 S1 N1 C5 -106.16(15) . . . . ?
O1 S1 N1 C1 -30.18(16) . . . . ?
O2 S1 N1 C1 -161.43(14) . . . . ?
C9 S1 N1 C1 83.42(15) . . . . ?
C5 N1 C1 C2 57.47(19) . . . . ?
S1 N1 C1 C2 -131.46(14) . . . . ?
C5 N1 C1 C8 -58.8(2) . . . . ?
S1 N1 C1 C8 112.32(15) . . . . ?
N1 C1 C2 C3 -53.17(19) . . . . ?
C8 C1 C2 C3 64.54(18) . . . . ?
N1 C1 C2 Br1 71.32(16) . . . . ?
C8 C1 C2 Br1 -170.97(12) . . . . ?
C7 O3 C3 C4 -60.35(19) . . . . ?
C7 O3 C3 C2 61.36(19) . . . . ?
C1 C2 C3 O3 -63.09(18) . . . . ?
Br1 C2 C3 O3 172.22(11) . . . . ?
C1 C2 C3 C4 57.0(2) . . . . ?
Br1 C2 C3 C4 -67.68(18) . . . . ?
O3 C3 C4 C5 58.82(19) . . . . ?
C2 C3 C4 C5 -59.5(2) . . . . ?
C1 N1 C5 C4 -59.28(19) . . . . ?
S1 N1 C5 C4 129.84(14) . . . . ?
C1 N1 C5 C6 56.5(2) . . . . ?
S1 N1 C5 C6 -114.37(15) . . . . ?
C3 C4 C5 N1 57.37(18) . . . . ?
C3 C4 C5 C6 -60.77(18) . . . . ?
N1 C5 C6 C7 -53.25(19) . . . . ?
C4 C5 C6 C7 63.74(18) . . . . ?
N1 C5 C6 Br2 69.72(16) . . . . ?
C4 C5 C6 Br2 -173.29(12) . . . . ?
C3 O3 C7 C6 61.10(19) . . . . ?
C3 O3 C7 C8 -60.50(19) . . . . ?
C5 C6 C7 O3 -62.42(18) . . . . ?
Br2 C6 C7 O3 173.16(11) . . . . ?
C5 C6 C7 C8 58.0(2) . . . . ?
Br2 C6 C7 C8 -66.47(17) . . . . ?
O3 C7 C8 C1 58.53(19) . . . . ?
C6 C7 C8 C1 -60.0(2) . . . . ?
N1 C1 C8 C7 57.51(19) . . . . ?
C2 C1 C8 C7 -60.98(19) . . . . ?
O1 S1 C9 C10 8.53(17) . . . . ?
O2 S1 C9 C10 139.86(15) . . . . ?
N1 S1 C9 C10 -105.53(15) . . . . ?
O1 S1 C9 C14 -170.37(15) . . . . ?
O2 S1 C9 C14 -39.03(17) . . . . ?
N1 S1 C9 C14 75.57(16) . . . . ?
C14 C9 C10 C11 1.0(3) . . . . ?
S1 C9 C10 C11 -177.94(14) . . . . ?
C9 C10 C11 C12 -0.2(3) . . . . ?
C10 C11 C12 C13 -0.9(3) . . . . ?
C10 C11 C12 C15 178.3(2) . . . . ?
C11 C12 C13 C14 1.2(3) . . . . ?
C15 C12 C13 C14 -177.9(2) . . . . ?
C12 C13 C14 C9 -0.4(3) . . . . ?
C10 C9 C14 C13 -0.7(3) . . . . ?
S1 C9 C14 C13 178.21(14) . . . . ?
